data_4348943
loop_
_publ_author_name
'Rao, Purna Chandra'
'Chaudhary, Sonu Pratap'
'Kuznetsov, Denis'
'Mandal, Sukhendu'

_publ_section_title
;
 Transformation of One-Dimensional Achiral Structure to Three-Dimensional
 Chiral Structure: Mechanistic Study and Catalytic Activities of Chiral
 Structure.
;
_journal_issue 24
_journal_name_full 'Inorganic chemistry'
_journal_page_first 12669
_journal_page_last 12674
_journal_paper_doi 10.1021/acs.inorgchem.6b01836
_journal_volume 55
_journal_year 2016
_chemical_formula_sum 'C32 H26 Cu2 N4 O14'
_chemical_formula_weight 817.65
_chemical_name_common coppercarboxylatecoordinationpolymer
_space_group_crystal_system hexagonal
_space_group_IT_number 170
_space_group_name_Hall 'P 65'
_space_group_name_H-M_alt 'P 65'
_atom_sites_solution_hydrogens geom
_atom_sites_solution_primary direct
_atom_sites_solution_secondary difmap
_audit_creation_method SHELXL-2014
_cell_angle_alpha 90
_cell_angle_beta 90
_cell_angle_gamma 120
_cell_formula_units_Z 6
_cell_length_a 11.0550(2)
_cell_length_b 11.0550(2)
_cell_length_c 47.6676(10)
_cell_measurement_reflns_used 6847
_cell_measurement_temperature 298(2)
_cell_measurement_theta_max 26.364
_cell_measurement_theta_min 3.015
_cell_volume 5045.12(17)
_computing_cell_refinement 'Bruker SMART'
_computing_data_collection 'Bruker SMART'
_computing_data_reduction 'Bruker SAINT'
_computing_molecular_graphics 'Bruker SHELXTL'
_computing_publication_material 'Bruker SHELXTL'
_computing_structure_refinement 'SHELXL-2014 (Sheldrick, 2014)'
_computing_structure_solution 'SHELXS-97 (Sheldrick, 1990)'
_diffrn_ambient_temperature 298(2)
_diffrn_measured_fraction_theta_full 0.998
_diffrn_measured_fraction_theta_max 0.998
_diffrn_measurement_device_type 'CCD area detector'
_diffrn_measurement_method 'phi and omega scans'
_diffrn_radiation_type MoK\a
_diffrn_radiation_wavelength 0.71073
_diffrn_reflns_av_R_equivalents 0.0286
_diffrn_reflns_av_unetI/netI 0.0408
_diffrn_reflns_Laue_measured_fraction_full 0.998
_diffrn_reflns_Laue_measured_fraction_max 0.998
_diffrn_reflns_limit_h_max 13
_diffrn_reflns_limit_h_min -12
_diffrn_reflns_limit_k_max 13
_diffrn_reflns_limit_k_min -13
_diffrn_reflns_limit_l_max 59
_diffrn_reflns_limit_l_min -59
_diffrn_reflns_number 26345
_diffrn_reflns_point_group_measured_fraction_full 0.998
_diffrn_reflns_point_group_measured_fraction_max 0.998
_diffrn_reflns_theta_full 25.242
_diffrn_reflns_theta_max 26.364
_diffrn_reflns_theta_min 3.015
_exptl_absorpt_coefficient_mu 1.341
_exptl_absorpt_correction_T_max 0.775
_exptl_absorpt_correction_T_min 0.730
_exptl_absorpt_correction_type empirical
_exptl_absorpt_process_details SADABS
_exptl_crystal_colour blue
_exptl_crystal_density_diffrn 1.615
_exptl_crystal_description rod
_exptl_crystal_F_000 2496
_exptl_crystal_size_max 0.250
_exptl_crystal_size_mid 0.200
_exptl_crystal_size_min 0.200
_refine_diff_density_max 0.486
_refine_diff_density_min -0.419
_refine_diff_density_rms 0.060
_refine_ls_abs_structure_details
;
 Refined as an inversion twin.
;
_refine_ls_abs_structure_Flack 0.035(19)
_refine_ls_extinction_method none
_refine_ls_goodness_of_fit_ref 1.105
_refine_ls_hydrogen_treatment none
_refine_ls_matrix_type full
_refine_ls_number_parameters 478
_refine_ls_number_reflns 6847
_refine_ls_number_restraints 4
_refine_ls_restrained_S_all 1.104
_refine_ls_R_factor_all 0.0477
_refine_ls_R_factor_gt 0.0426
_refine_ls_shift/su_max 0.001
_refine_ls_shift/su_mean 0.000
_refine_ls_structure_factor_coef Fsqd
_refine_ls_weighting_details 'w=1/[\s^2^(Fo^2^)+(0.0254P)^2^+5.0400P] where P=(Fo^2^+2Fc^2^)/3'
_refine_ls_weighting_scheme calc
_refine_ls_wR_factor_gt 0.0897
_refine_ls_wR_factor_ref 0.0916
_reflns_Friedel_coverage 0.976
_reflns_Friedel_fraction_full 0.998
_reflns_Friedel_fraction_max 0.999
_reflns_number_gt 6327
_reflns_number_total 6847
_reflns_threshold_expression 'I > 2\s(I)'
_cod_data_source_file ic6b01836_si_002.cif
_cod_data_source_block compound2
_cod_original_cell_volume 5045.1(2)
_cod_database_code 4348943
_shelx_space_group_comment
;
The symmetry employed for this shelxl refinement is uniquely defined
by the following loop, which should always be used as a source of
symmetry information in preference to the above space-group names.
They are only intended as comments.
;
_shelx_estimated_absorpt_t_min 0.730
_shelx_estimated_absorpt_t_max 0.775
_shelxl_version_number 2014-3

loop_
_space_group_symop_operation_xyz
'x, y, z'
'x-y, x, z+5/6'
'y, -x+y, z+1/6'
'-y, x-y, z+2/3'
'-x+y, -x, z+1/3'
'-x, -y, z+1/2'

loop_
_atom_site_label
_atom_site_type_symbol
_atom_site_fract_x
_atom_site_fract_y
_atom_site_fract_z
_atom_site_U_iso_or_equiv
_atom_site_adp_type
_atom_site_occupancy
_atom_site_site_symmetry_order
_atom_site_calc_flag
_atom_site_refinement_flags_posn
_atom_site_refinement_flags_adp
C1 C 0.5347(7) -0.0117(7) 0.72966(16) 0.0434(16) Uani 1 1 d . .
C2 C 0.5633(7) 0.0550(7) 0.70175(15) 0.0432(15) Uani 1 1 d . .
O11 O 0.5695(5) 0.1810(4) 0.70002(10) 0.0450(10) Uani 1 1 d . .
C4 C 0.5912(7) 0.2188(7) 0.67231(15) 0.0499(17) Uani 1 1 d . .
C5 C 0.5957(10) 0.1200(10) 0.65742(16) 0.069(2) Uani 1 1 d . .
H5 H 0.6080 0.1201 0.6381 0.082 Uiso 1 1 calc R U
C3 C 0.5782(9) 0.0150(9) 0.67632(16) 0.065(2) Uani 1 1 d . .
H3 H 0.5773 -0.0674 0.6719 0.078 Uiso 1 1 calc R U
C6 C 0.7811(7) 0.0469(8) 0.78178(18) 0.0506(17) Uani 1 1 d . .
H6 H 0.7800 0.1302 0.7804 0.061 Uiso 1 1 calc R U
C7 C 0.9084(7) 0.0503(8) 0.78017(18) 0.0525(19) Uani 1 1 d . .
H7 H 0.9903 0.1353 0.7778 0.063 Uiso 1 1 calc R U
C8 C 0.9142(6) -0.0710(7) 0.78207(14) 0.0361(14) Uani 1 1 d . .
C9 C 0.7898(7) -0.1909(7) 0.7862(2) 0.054(2) Uani 1 1 d . .
H9 H 0.7882 -0.2756 0.7878 0.065 Uiso 1 1 calc R U
C10 C 0.6661(7) -0.1884(8) 0.78800(17) 0.0480(18) Uani 1 1 d . .
H10 H 0.5833 -0.2715 0.7913 0.058 Uiso 1 1 calc R U
C11 C 0.2973(7) 0.0477(8) 0.7820(2) 0.059(2) Uani 1 1 d . .
H11 H 0.3815 0.1315 0.7830 0.071 Uiso 1 1 calc R U
C12 C 0.1755(7) 0.0520(7) 0.7824(2) 0.062(2) Uani 1 1 d . .
H12 H 0.1787 0.1375 0.7838 0.074 Uiso 1 1 calc R U
C13 C 0.0489(6) -0.0689(7) 0.78063(15) 0.0374(14) Uani 1 1 d . .
C14 C 0.0534(7) -0.1901(7) 0.77737(19) 0.055(2) Uani 1 1 d . .
H14 H -0.0294 -0.2745 0.7753 0.066 Uiso 1 1 calc R U
C15 C 0.1789(8) -0.1883(8) 0.77721(18) 0.054(2) Uani 1 1 d . .
H15 H 0.1786 -0.2720 0.7749 0.065 Uiso 1 1 calc R U
C16 C 0.3458(8) -0.2407(9) 0.83060(16) 0.0532(19) Uani 1 1 d . .
C23 C 0.1996(7) 0.8053(7) 0.69600(19) 0.057(2) Uani 1 1 d . .
H23 H 0.2833 0.8048 0.6949 0.068 Uiso 1 1 calc R U
C24 C 0.2032(8) 0.9340(7) 0.6958(2) 0.060(2) Uani 1 1 d . .
H24 H 0.2885 1.0167 0.6947 0.072 Uiso 1 1 calc R U
C25 C 0.0814(7) 0.9382(6) 0.69719(14) 0.0395(15) Uani 1 1 d . .
C26 C -0.0395(7) 0.8118(7) 0.6976(2) 0.057(2) Uani 1 1 d . .
H26 H -0.1252 0.8085 0.6976 0.068 Uiso 1 1 calc R U
C27 C -0.0352(7) 0.6900(6) 0.69793(19) 0.052(2) Uani 1 1 d . .
H27 H -0.1194 0.6060 0.6984 0.063 Uiso 1 1 calc R U
C17 C -0.1053(8) 0.4150(7) 0.74899(15) 0.0488(17) Uani 1 1 d . .
C18 C -0.2353(7) 0.4166(6) 0.75710(13) 0.0428(16) Uani 1 1 d . .
C19 C -0.3244(8) 0.4352(8) 0.74170(16) 0.0548(19) Uani 1 1 d . .
H19 H -0.3206 0.4473 0.7224 0.066 Uiso 1 1 calc R U
C20 C -0.4262(9) 0.4334(8) 0.75987(15) 0.0572(19) Uani 1 1 d . .
H20 H -0.5019 0.4440 0.7550 0.069 Uiso 1 1 calc R U
C21 C -0.3908(7) 0.4131(7) 0.78560(15) 0.0469(17) Uani 1 1 d . .
O12 O -0.2738(4) 0.4019(5) 0.78482(10) 0.0469(11) Uani 1 1 d . .
C22 C 0.1341(8) 0.5409(7) 0.64632(15) 0.0453(16) Uani 1 1 d . .
C28 C -0.0321(8) 0.2054(7) 0.6982(2) 0.060(2) Uani 1 1 d . .
H28 H -0.1155 0.2067 0.6976 0.072 Uiso 1 1 calc R U
C29 C -0.0381(8) 0.0794(7) 0.6968(2) 0.063(2) Uani 1 1 d . .
H29 H -0.1239 -0.0024 0.6952 0.076 Uiso 1 1 calc R U
C30 C 0.0822(7) 0.0740(6) 0.69772(15) 0.0408(15) Uani 1 1 d . .
C31 C 0.2075(8) 0.1991(6) 0.7001(2) 0.057(2) Uani 1 1 d . .
H31 H 0.2923 0.2008 0.7010 0.068 Uiso 1 1 calc R U
O13W O 0.2389(9) 0.3934(8) 0.77129(15) 0.090(2) Uani 1 1 d D .
H13A H 0.304(10) 0.484(4) 0.774(2) 0.135 Uiso 1 1 d D U
H13B H 0.232(12) 0.362(10) 0.7890(10) 0.135 Uiso 1 1 d D U
O1 O 0.5486(5) 0.0591(5) 0.75110(10) 0.0446(11) Uani 1 1 d . .
O2 O 0.4999(6) -0.1384(6) 0.72999(11) 0.0678(16) Uani 1 1 d . .
O3 O 0.3837(5) -0.2413(6) 0.80541(10) 0.0557(14) Uani 1 1 d . .
O4 O 0.5738(6) 0.1006(6) 0.81961(13) 0.0709(16) Uani 1 1 d . .
H4A H 0.5955 0.1871 0.8127 0.106 Uiso 1 1 d R U
H4B H 0.6357 0.1296 0.8357 0.106 Uiso 1 1 d R U
O5 O 0.3974(7) -0.1417(7) 0.84719(14) 0.090(2) Uani 1 1 d . .
O6 O -0.0836(6) 0.4290(5) 0.72294(10) 0.0502(13) Uani 1 1 d . .
O7 O -0.0350(7) 0.3959(10) 0.76674(13) 0.102(3) Uani 1 1 d . .
O8 O 0.2652(7) 0.5988(6) 0.73321(12) 0.0722(17) Uani 1 1 d . .
H8A H 0.3510 0.6735 0.7334 0.108 Uiso 1 1 d R U
H8B H 0.2751 0.5330 0.7422 0.108 Uiso 1 1 d R U
O9 O 0.2170(5) 0.5760(5) 0.66725(9) 0.0447(11) Uani 1 1 d . .
O10 O 0.0081(6) 0.4569(6) 0.64749(11) 0.0687(16) Uani 1 1 d . .
Cu1 Cu 0.48222(8) -0.07024(9) 0.78335(2) 0.0398(2) Uani 1 1 d . .
Cu2 Cu 0.08613(9) 0.50621(7) 0.70046(2) 0.0367(2) Uani 1 1 d . .
N1 N 0.0821(5) 0.6853(5) 0.69771(12) 0.0384(12) Uani 1 1 d . .
N2 N 0.0867(6) 0.3265(5) 0.70031(12) 0.0380(12) Uani 1 1 d . .
N3 N 0.3008(5) -0.0706(6) 0.78029(13) 0.0429(13) Uani 1 1 d . .
N4 N 0.6620(5) -0.0707(6) 0.78521(12) 0.0378(12) Uani 1 1 d . .
C32 C 0.2018(8) 0.3207(7) 0.7011(2) 0.057(2) Uani 1 1 d . .
H32 H 0.2859 0.4045 0.7025 0.068 Uiso 1 1 calc R U
O14W O 0.7470(12) 0.1014(11) 0.8679(3) 0.177(5) Uani 1 1 d . .

loop_
_atom_site_aniso_label
_atom_site_aniso_U_11
_atom_site_aniso_U_22
_atom_site_aniso_U_33
_atom_site_aniso_U_23
_atom_site_aniso_U_13
_atom_site_aniso_U_12
C1 0.031(3) 0.041(4) 0.055(4) 0.016(3) -0.005(3) 0.016(3)
C2 0.035(3) 0.042(4) 0.047(4) 0.008(3) 0.000(3) 0.015(3)
O11 0.052(3) 0.040(2) 0.043(2) 0.010(2) -0.004(2) 0.023(2)
C4 0.046(4) 0.045(4) 0.044(4) 0.016(3) -0.004(3) 0.011(3)
C5 0.091(6) 0.082(6) 0.039(4) 0.022(4) 0.017(4) 0.048(5)
C3 0.091(7) 0.061(5) 0.050(4) 0.007(4) 0.006(4) 0.044(5)
C6 0.038(4) 0.047(4) 0.076(5) 0.013(4) 0.010(4) 0.028(3)
C7 0.030(3) 0.042(4) 0.086(6) 0.014(4) 0.015(4) 0.019(3)
C8 0.023(3) 0.039(3) 0.051(4) 0.002(3) -0.001(3) 0.019(3)
C9 0.030(3) 0.035(4) 0.103(6) 0.005(4) 0.005(4) 0.020(3)
C10 0.029(3) 0.041(4) 0.076(5) 0.009(4) 0.008(3) 0.019(3)
C11 0.022(3) 0.044(4) 0.116(7) 0.018(4) 0.009(4) 0.020(3)
C12 0.032(4) 0.035(4) 0.124(7) 0.006(5) 0.001(4) 0.020(3)
C13 0.026(3) 0.039(3) 0.056(4) 0.006(3) 0.003(3) 0.023(3)
C14 0.028(3) 0.040(4) 0.100(6) -0.002(4) -0.004(4) 0.020(3)
C15 0.042(4) 0.048(4) 0.088(6) -0.002(4) -0.001(4) 0.033(4)
C16 0.052(4) 0.067(5) 0.048(4) 0.026(4) 0.013(4) 0.036(4)
C23 0.040(4) 0.034(3) 0.109(7) 0.006(4) 0.007(4) 0.028(3)
C24 0.040(4) 0.019(3) 0.118(7) 0.004(4) -0.002(4) 0.012(3)
C25 0.051(4) 0.031(3) 0.047(4) 0.004(3) 0.006(3) 0.029(3)
C26 0.034(4) 0.032(3) 0.112(7) 0.017(4) 0.012(4) 0.022(3)
C27 0.040(4) 0.023(3) 0.096(6) 0.017(4) 0.023(4) 0.017(3)
C17 0.050(4) 0.039(4) 0.045(4) -0.003(3) 0.013(3) 0.013(3)
C18 0.047(4) 0.031(3) 0.033(3) -0.004(3) 0.017(3) 0.007(3)
C19 0.064(5) 0.046(4) 0.045(4) 0.003(3) 0.017(4) 0.020(4)
C20 0.058(5) 0.063(5) 0.048(4) 0.005(4) 0.015(4) 0.028(4)
C21 0.037(3) 0.039(4) 0.043(4) -0.007(3) 0.016(3) 0.003(3)
O12 0.036(2) 0.050(3) 0.038(2) -0.004(2) 0.014(2) 0.009(2)
C22 0.064(5) 0.043(4) 0.038(3) 0.015(3) 0.021(3) 0.034(4)
C28 0.053(5) 0.033(4) 0.103(6) -0.002(4) -0.001(5) 0.028(4)
C29 0.049(4) 0.027(3) 0.119(7) -0.002(4) 0.000(5) 0.023(3)
C30 0.050(4) 0.029(3) 0.050(4) -0.001(3) 0.002(3) 0.025(3)
C31 0.046(4) 0.025(3) 0.103(6) 0.002(4) 0.011(4) 0.020(3)
O13W 0.107(6) 0.079(5) 0.088(5) 0.006(4) 0.024(4) 0.049(4)
O1 0.046(3) 0.054(3) 0.043(3) 0.015(2) 0.004(2) 0.033(2)
O2 0.086(4) 0.046(3) 0.063(3) 0.011(3) -0.013(3) 0.027(3)
O3 0.049(3) 0.078(4) 0.057(3) 0.034(3) 0.030(2) 0.045(3)
O4 0.080(4) 0.067(4) 0.075(4) -0.011(3) 0.001(3) 0.044(3)
O5 0.094(5) 0.076(4) 0.063(4) 0.024(4) 0.020(4) 0.015(4)
O6 0.073(3) 0.038(3) 0.048(3) 0.015(2) 0.032(2) 0.035(3)
O7 0.066(4) 0.183(8) 0.052(4) -0.010(4) 0.006(3) 0.057(5)
O8 0.089(4) 0.053(3) 0.077(4) -0.001(3) -0.025(3) 0.037(3)
O9 0.065(3) 0.038(2) 0.037(2) 0.0136(19) 0.020(2) 0.031(2)
O10 0.062(4) 0.076(4) 0.055(3) 0.025(3) 0.018(3) 0.025(3)
Cu1 0.0313(4) 0.0580(5) 0.0429(4) 0.0187(4) 0.0117(3) 0.0320(4)
Cu2 0.0573(5) 0.0231(3) 0.0382(4) 0.0111(3) 0.0210(4) 0.0265(4)
N1 0.046(3) 0.025(2) 0.052(3) 0.010(2) 0.015(3) 0.024(2)
N2 0.056(3) 0.021(2) 0.043(3) 0.008(2) 0.017(3) 0.024(2)
N3 0.017(2) 0.050(3) 0.061(3) 0.016(3) 0.007(2) 0.016(2)
N4 0.035(3) 0.049(3) 0.040(3) 0.009(2) 0.005(2) 0.030(3)
C32 0.052(4) 0.023(3) 0.094(6) 0.007(4) 0.017(4) 0.018(3)
O14W 0.176(10) 0.114(7) 0.268(14) -0.035(9) -0.056(11) 0.092(8)

loop_
_atom_type_symbol
_atom_type_description
_atom_type_scat_dispersion_real
_atom_type_scat_dispersion_imag
_atom_type_scat_source
C C 0.0033 0.0016 'International Tables Vol C Tables 4.2.6.8 and 6.1.1.4'
H H 0.0000 0.0000 'International Tables Vol C Tables 4.2.6.8 and 6.1.1.4'
O O 0.0106 0.0060 'International Tables Vol C Tables 4.2.6.8 and 6.1.1.4'
Cu Cu 0.3201 1.2651 'International Tables Vol C Tables 4.2.6.8 and 6.1.1.4'
N N 0.0061 0.0033 'International Tables Vol C Tables 4.2.6.8 and 6.1.1.4'

loop_
_geom_angle_atom_site_label_1
_geom_angle_atom_site_label_2
_geom_angle_atom_site_label_3
_geom_angle
_geom_angle_site_symmetry_3
O1 C1 O2 124.2(6) .
O1 C1 C2 119.7(6) .
O2 C1 C2 116.0(7) .
C3 C2 O11 109.5(6) .
C3 C2 C1 133.4(7) .
O11 C2 C1 117.0(6) .
C2 O11 C4 106.4(6) .
C5 C4 O11 109.7(6) .
C5 C4 C16 132.0(7) 2_554
O11 C4 C16 117.6(7) 2_554
C4 C5 C3 107.0(7) .
C4 C5 H5 126.5 .
C3 C5 H5 126.5 .
C2 C3 C5 107.4(7) .
C2 C3 H3 126.3 .
C5 C3 H3 126.3 .
N4 C6 C7 122.1(6) .
N4 C6 H6 118.9 .
C7 C6 H6 118.9 .
C8 C7 C6 120.6(6) .
C8 C7 H7 119.7 .
C6 C7 H7 119.7 .
C9 C8 C7 116.1(5) .
C9 C8 C13 122.7(6) 1_655
C7 C8 C13 121.2(6) 1_655
C8 C9 C10 121.0(6) .
C8 C9 H9 119.5 .
C10 C9 H9 119.5 .
N4 C10 C9 122.0(6) .
N4 C10 H10 119.0 .
C9 C10 H10 119.0 .
N3 C11 C12 123.2(6) .
N3 C11 H11 118.4 .
C12 C11 H11 118.4 .
C13 C12 C11 120.4(6) .
C13 C12 H12 119.8 .
C11 C12 H12 119.8 .
C12 C13 C14 116.1(6) .
C12 C13 C8 122.8(6) 1_455
C14 C13 C8 121.1(6) 1_455
C13 C14 C15 120.9(7) .
C13 C14 H14 119.5 .
C15 C14 H14 119.5 .
N3 C15 C14 122.2(6) .
N3 C15 H15 118.9 .
C14 C15 H15 118.9 .
O5 C16 O3 127.0(8) .
O5 C16 C4 119.2(7) 3
O3 C16 C4 113.6(8) 3
N1 C23 C24 122.4(6) .
N1 C23 H23 118.8 .
C24 C23 H23 118.8 .
C25 C24 C23 120.2(6) .
C25 C24 H24 119.9 .
C23 C24 H24 119.9 .
C26 C25 C24 116.1(5) .
C26 C25 C30 122.5(6) 1_565
C24 C25 C30 121.4(6) 1_565
C25 C26 C27 120.5(6) .
C25 C26 H26 119.7 .
C27 C26 H26 119.7 .
N1 C27 C26 123.7(6) .
N1 C27 H27 118.2 .
C26 C27 H27 118.2 .
O7 C17 O6 126.7(7) .
O7 C17 C18 121.0(7) .
O6 C17 C18 112.2(7) .
C19 C18 O12 109.9(6) .
C19 C18 C17 130.7(6) .
O12 C18 C17 119.3(7) .
C18 C19 C20 107.9(7) .
C18 C19 H19 126.0 .
C20 C19 H19 126.0 .
C21 C20 C19 105.4(7) .
C21 C20 H20 127.3 .
C19 C20 H20 127.3 .
C20 C21 O12 111.2(6) .
C20 C21 C22 128.7(7) 3_455
O12 C21 C22 120.1(7) 3_455
C21 O12 C18 105.6(6) .
O10 C22 O9 124.3(6) .
O10 C22 C21 118.8(7) 2_664
O9 C22 C21 116.8(7) 2_664
N2 C28 C29 123.5(7) .
N2 C28 H28 118.2 .
C29 C28 H28 118.2 .
C28 C29 C30 119.6(7) .
C28 C29 H29 120.2 .
C30 C29 H29 120.2 .
C29 C30 C31 117.9(6) .
C29 C30 C25 121.8(6) 1_545
C31 C30 C25 120.3(6) 1_545
C32 C31 C30 117.8(7) .
C32 C31 H31 121.1 .
C30 C31 H31 121.1 .
H13A O13W H13B 100(3) .
C1 O1 Cu1 107.4(4) .
C16 O3 Cu1 121.9(5) .
Cu1 O4 H4A 110.6 .
Cu1 O4 H4B 141.9 .
H4A O4 H4B 99.4 .
C17 O6 Cu2 132.8(5) .
Cu2 O8 H8A 133.7 .
Cu2 O8 H8B 112.7 .
H8A O8 H8B 104.1 .
C22 O9 Cu2 103.2(4) .
O3 Cu1 O1 161.2(2) .
O3 Cu1 N4 92.7(2) .
O1 Cu1 N4 91.5(2) .
O3 Cu1 N3 87.9(2) .
O1 Cu1 N3 87.4(2) .
N4 Cu1 N3 178.4(3) .
O3 Cu1 O4 100.8(2) .
O1 Cu1 O4 97.7(2) .
N4 Cu1 O4 86.6(2) .
N3 Cu1 O4 94.7(2) .
O6 Cu2 N2 92.7(2) .
O6 Cu2 N1 88.6(2) .
N2 Cu2 N1 175.9(2) .
O6 Cu2 O9 161.4(2) .
N2 Cu2 O9 91.11(19) .
N1 Cu2 O9 86.40(19) .
O6 Cu2 O8 104.2(2) .
N2 Cu2 O8 90.9(2) .
N1 Cu2 O8 92.5(2) .
O9 Cu2 O8 93.9(2) .
C23 N1 C27 117.0(5) .
C23 N1 Cu2 120.0(4) .
C27 N1 Cu2 122.9(4) .
C32 N2 C28 116.6(5) .
C32 N2 Cu2 122.6(4) .
C28 N2 Cu2 120.8(5) .
C11 N3 C15 117.0(5) .
C11 N3 Cu1 120.9(4) .
C15 N3 Cu1 122.1(4) .
C6 N4 C10 118.1(5) .
C6 N4 Cu1 119.8(4) .
C10 N4 Cu1 121.9(4) .
N2 C32 C31 124.6(7) .
N2 C32 H32 117.7 .
C31 C32 H32 117.7 .

loop_
_geom_bond_atom_site_label_1
_geom_bond_atom_site_label_2
_geom_bond_distance
_geom_bond_site_symmetry_2
C1 O1 1.249(9) .
C1 O2 1.254(8) .
C1 C2 1.477(9) .
C2 C3 1.329(11) .
C2 O11 1.363(8) .
O11 C4 1.370(8) .
C4 C5 1.324(11) .
C4 C16 1.485(10) 2_554
C5 C3 1.404(11) .
C5 H5 0.9300 .
C3 H3 0.9300 .
C6 N4 1.318(9) .
C6 C7 1.390(9) .
C6 H6 0.9300 .
C7 C8 1.378(9) .
C7 H7 0.9300 .
C8 C9 1.365(9) .
C8 C13 1.479(7) 1_655
C9 C10 1.385(9) .
C9 H9 0.9300 .
C10 N4 1.331(8) .
C10 H10 0.9300 .
C11 N3 1.330(9) .
C11 C12 1.371(9) .
C11 H11 0.9300 .
C12 C13 1.371(9) .
C12 H12 0.9300 .
C13 C14 1.374(9) .
C13 C8 1.479(7) 1_455
C14 C15 1.378(9) .
C14 H14 0.9300 .
C15 N3 1.333(9) .
C15 H15 0.9300 .
C16 O5 1.235(10) .
C16 O3 1.273(9) .
C16 C4 1.485(10) 3
C23 N1 1.316(9) .
C23 C24 1.402(9) .
C23 H23 0.9300 .
C24 C25 1.373(9) .
C24 H24 0.9300 .
C25 C26 1.368(10) .
C25 C30 1.496(8) 1_565
C26 C27 1.371(8) .
C26 H26 0.9300 .
C27 N1 1.323(8) .
C27 H27 0.9300 .
C17 O7 1.237(10) .
C17 O6 1.260(8) .
C17 C18 1.496(10) .
C18 C19 1.325(10) .
C18 O12 1.373(7) .
C19 C20 1.412(10) .
C19 H19 0.9300 .
C20 C21 1.340(11) .
C20 H20 0.9300 .
C21 O12 1.360(8) .
C21 C22 1.492(9) 3_455
C22 O10 1.229(9) .
C22 O9 1.277(9) .
C22 C21 1.492(9) 2_664
C28 N2 1.330(9) .
C28 C29 1.362(9) .
C28 H28 0.9300 .
C29 C30 1.362(10) .
C29 H29 0.9300 .
C30 C31 1.389(9) .
C30 C25 1.496(8) 1_545
C31 C32 1.377(9) .
C31 H31 0.9300 .
O13W H13A 0.904(16) .
O13W H13B 0.902(15) .
O1 Cu1 1.974(5) .
O3 Cu1 1.952(5) .
O4 Cu1 2.380(6) .
O4 H4A 0.9226 .
O4 H4B 0.9715 .
O6 Cu2 1.948(5) .
O8 Cu2 2.319(6) .
O8 H8A 0.8934 .
O8 H8B 0.8960 .
O9 Cu2 2.019(4) .
Cu1 N4 1.992(5) .
Cu1 N3 2.009(5) .
Cu2 N2 1.990(4) .
Cu2 N1 2.008(5) .
N2 C32 1.307(9) .
C32 H32 0.9300 .

loop_
_geom_torsion_atom_site_label_1
_geom_torsion_atom_site_label_2
_geom_torsion_atom_site_label_3
_geom_torsion_atom_site_label_4
_geom_torsion
_geom_torsion_site_symmetry_1
_geom_torsion_site_symmetry_4
O1 C1 C2 C3 168.1(8) . .
O2 C1 C2 C3 -10.4(12) . .
O1 C1 C2 O11 -16.1(9) . .
O2 C1 C2 O11 165.3(6) . .
C3 C2 O11 C4 -0.9(8) . .
C1 C2 O11 C4 -177.6(6) . .
C2 O11 C4 C5 1.1(8) . .
C2 O11 C4 C16 173.3(6) . 2_554
O11 C4 C5 C3 -0.9(10) . .
C16 C4 C5 C3 -171.6(8) 2_554 .
O11 C2 C3 C5 0.4(9) . .
C1 C2 C3 C5 176.4(8) . .
C4 C5 C3 C2 0.3(11) . .
N4 C6 C7 C8 0.1(13) . .
C6 C7 C8 C9 -1.4(12) . .
C6 C7 C8 C13 -179.5(7) . 1_655
C7 C8 C9 C10 0.6(12) . .
C13 C8 C9 C10 178.6(7) 1_655 .
C8 C9 C10 N4 1.6(14) . .
N3 C11 C12 C13 -0.7(15) . .
C11 C12 C13 C14 -2.6(13) . .
C11 C12 C13 C8 177.5(8) . 1_455
C12 C13 C14 C15 2.8(12) . .
C8 C13 C14 C15 -177.3(7) 1_455 .
C13 C14 C15 N3 0.3(13) . .
N1 C23 C24 C25 -0.5(15) . .
C23 C24 C25 C26 -2.6(13) . .
C23 C24 C25 C30 178.4(8) . 1_565
C24 C25 C26 C27 3.1(13) . .
C30 C25 C26 C27 -178.0(7) 1_565 .
C25 C26 C27 N1 -0.6(14) . .
O7 C17 C18 C19 179.9(9) . .
O6 C17 C18 C19 -2.9(11) . .
O7 C17 C18 O12 2.5(11) . .
O6 C17 C18 O12 179.8(6) . .
O12 C18 C19 C20 0.2(9) . .
C17 C18 C19 C20 -177.3(7) . .
C18 C19 C20 C21 -0.1(9) . .
C19 C20 C21 O12 0.0(8) . .
C19 C20 C21 C22 177.8(7) . 3_455
C20 C21 O12 C18 0.2(7) . .
C22 C21 O12 C18 -177.9(6) 3_455 .
C19 C18 O12 C21 -0.2(7) . .
C17 C18 O12 C21 177.6(6) . .
N2 C28 C29 C30 0.3(15) . .
C28 C29 C30 C31 0.1(14) . .
C28 C29 C30 C25 178.0(8) . 1_545
C29 C30 C31 C32 -0.5(13) . .
C25 C30 C31 C32 -178.5(8) 1_545 .
O2 C1 O1 Cu1 -7.4(8) . .
C2 C1 O1 Cu1 174.1(5) . .
O5 C16 O3 Cu1 -24.2(11) . .
C4 C16 O3 Cu1 150.8(5) 3 .
O7 C17 O6 Cu2 -31.0(12) . .
C18 C17 O6 Cu2 152.0(4) . .
O10 C22 O9 Cu2 -14.8(8) . .
C21 C22 O9 Cu2 164.3(5) 2_664 .
C24 C23 N1 C27 3.0(13) . .
C24 C23 N1 Cu2 -176.0(7) . .
C26 C27 N1 C23 -2.6(12) . .
C26 C27 N1 Cu2 176.4(7) . .
C29 C28 N2 C32 -0.2(14) . .
C29 C28 N2 Cu2 177.2(7) . .
C12 C11 N3 C15 3.8(13) . .
C12 C11 N3 Cu1 -174.5(8) . .
C14 C15 N3 C11 -3.6(12) . .
C14 C15 N3 Cu1 174.7(6) . .
C7 C6 N4 C10 2.0(12) . .
C7 C6 N4 Cu1 -173.6(6) . .
C9 C10 N4 C6 -2.8(12) . .
C9 C10 N4 Cu1 172.7(6) . .
C28 N2 C32 C31 -0.3(14) . .
Cu2 N2 C32 C31 -177.6(7) . .
C30 C31 C32 N2 0.7(15) . .
